data_7121199
loop_
_publ_author_name
'Che, Weilong'
'Li, Guangfu'
'Liu, Xingman'
'Shao, Kuizhan'
'Zhu, Dongxia'
'Su, Zhongmin'
'Bryce, Martin R.'

_publ_section_title
;
 Selective sensing of 2,4,6-trinitrophenol (TNP) in aqueous media with
 &quot;aggregation-induced emission enhancement&quot; (AIEE)-active
 iridium(iii) complexes.
;
_journal_issue 14
_journal_name_full 'Chemical communications (Cambridge, England)'
_journal_page_first 1730
_journal_page_last 1733
_journal_paper_doi 10.1039/c7cc08832a
_journal_volume 54
_journal_year 2018
_chemical_formula_sum 'C27 H18 F4 Ir N5 O2.5'
_chemical_formula_weight 720.66
_space_group_IT_number 88
_space_group_name_Hall '-I 4ad'
_space_group_name_H-M_alt 'I 41/a :2'
_symmetry_cell_setting tetragonal
_symmetry_space_group_name_Hall '-I 4ad'
_symmetry_space_group_name_H-M 'I 41/a :2'
_atom_sites_solution_hydrogens geom
_atom_sites_solution_primary direct
_atom_sites_solution_secondary difmap
_audit_creation_method SHELXL-97
_audit_update_record
;
2017-09-07 deposited with the CCDC.
2018-01-02 downloaded from the CCDC.
;
_cell_angle_alpha 90.00
_cell_angle_beta 90.00
_cell_angle_gamma 90.00
_cell_formula_units_Z 16
_cell_length_a 27.885(6)
_cell_length_b 27.885
_cell_length_c 12.931(3)
_cell_measurement_reflns_used 3033
_cell_measurement_temperature 293(2)
_cell_measurement_theta_max 25.0
_cell_measurement_theta_min 1.27
_cell_volume 10055(3)
_computing_cell_refinement 'SMART (Bruker, 1997)'
_computing_data_collection 'SMART (Bruker, 1997)'
_computing_data_reduction SAINT
_computing_molecular_graphics 'SHELXTL-PLUS (Sheldrick, 1990)'
_computing_publication_material SHELXL-97
_computing_structure_refinement 'SHELXL-97 (Sheldrick, 1997)'
_computing_structure_solution 'SHELXS-97(Sheldrick, 1997)'
_diffrn_ambient_temperature 293(2)
_diffrn_measured_fraction_theta_full 0.997
_diffrn_measured_fraction_theta_max 0.997
_diffrn_measurement_device_type 'Bruker APEX CCD area-detector'
_diffrn_measurement_method '\w scans'
_diffrn_radiation_monochromator graphite
_diffrn_radiation_source 'fine-focus sealed tube'
_diffrn_radiation_type MoK\a
_diffrn_radiation_wavelength 0.71073
_diffrn_reflns_av_R_equivalents 0.0484
_diffrn_reflns_av_sigmaI/netI 0.0328
_diffrn_reflns_limit_h_max 33
_diffrn_reflns_limit_h_min -34
_diffrn_reflns_limit_k_max 34
_diffrn_reflns_limit_k_min -31
_diffrn_reflns_limit_l_max 15
_diffrn_reflns_limit_l_min -15
_diffrn_reflns_number 28096
_diffrn_reflns_theta_full 26.04
_diffrn_reflns_theta_max 26.04
_diffrn_reflns_theta_min 2.92
_exptl_absorpt_coefficient_mu 5.379
_exptl_absorpt_correction_T_max 0.9836
_exptl_absorpt_correction_T_min 0.9798
_exptl_absorpt_correction_type multi-scan
_exptl_absorpt_process_details SADABS(Sheldrick,1996)
_exptl_crystal_colour yellow
_exptl_crystal_density_diffrn 1.904
_exptl_crystal_density_method 'not measured'
_exptl_crystal_description block
_exptl_crystal_F_000 5568
_exptl_crystal_size_max 0.26
_exptl_crystal_size_mid 0.23
_exptl_crystal_size_min 0.21
_refine_diff_density_max 2.147
_refine_diff_density_min -1.218
_refine_diff_density_rms 0.299
_refine_ls_extinction_method none
_refine_ls_goodness_of_fit_ref 1.107
_refine_ls_hydrogen_treatment mixed
_refine_ls_matrix_type full
_refine_ls_number_parameters 354
_refine_ls_number_reflns 4941
_refine_ls_number_restraints 0
_refine_ls_restrained_S_all 1.107
_refine_ls_R_factor_all 0.0370
_refine_ls_R_factor_gt 0.0265
_refine_ls_shift/su_max 0.005
_refine_ls_shift/su_mean 0.000
_refine_ls_structure_factor_coef Fsqd
_refine_ls_weighting_details 'calc w=1/[\s^2^(Fo^2^)+(0.0430P)^2^+29.0830P] where P=(Fo^2^+2Fc^2^)/3'
_refine_ls_weighting_scheme calc
_refine_ls_wR_factor_gt 0.0658
_refine_ls_wR_factor_ref 0.0796
_reflns_number_gt 4212
_reflns_number_total 4941
_reflns_threshold_expression >2sigma(I)
_cod_data_source_file c7cc08832a2.cif
_cod_data_source_block shelx
_cod_depositor_comments 'Adding full bibliography for 7121199--7121203.cif.'
_cod_original_sg_symbol_H-M I4(1)/a
_cod_original_formula_sum 'C27 H18 F4 Ir N5 O2.50'
_cod_database_code 7121199

loop_
_symmetry_equiv_pos_as_xyz
'x, y, z'
'-y+1/4, x+3/4, z+3/4'
'y+1/4, -x+1/4, z+1/4'
'-x, -y+1/2, z'
'x+1/2, y+1/2, z+1/2'
'-y+3/4, x+5/4, z+5/4'
'y+3/4, -x+3/4, z+3/4'
'-x+1/2, -y+1, z+1/2'
'-x, -y, -z'
'y-1/4, -x-3/4, -z-3/4'
'-y-1/4, x-1/4, -z-1/4'
'x, y-1/2, -z'
'-x+1/2, -y+1/2, -z+1/2'
'y+1/4, -x-1/4, -z-1/4'
'-y+1/4, x+1/4, -z+1/4'
'x+1/2, y, -z+1/2'

loop_
_atom_site_label
_atom_site_type_symbol
_atom_site_fract_x
_atom_site_fract_y
_atom_site_fract_z
_atom_site_U_iso_or_equiv
_atom_site_adp_type
_atom_site_occupancy
_atom_site_symmetry_multiplicity
_atom_site_calc_flag
_atom_site_refinement_flags
Ir01 Ir 0.359145(6) 0.643136(6) 0.324727(13) 0.01564(8) Uani 1 1 d .
F4 F 0.55256(10) 0.62086(11) 0.2921(2) 0.0300(7) Uani 1 1 d .
F3 F 0.46120(12) 0.49120(10) 0.4129(3) 0.0377(8) Uani 1 1 d .
O1 O 0.35489(12) 0.61903(12) 0.1703(2) 0.0247(7) Uani 1 1 d .
F1 F 0.35496(11) 0.65375(13) 0.7443(2) 0.0364(8) Uani 1 1 d .
O2 O 0.21820(13) 0.68629(14) 0.2347(3) 0.0335(9) Uani 1 1 d .
N1 N 0.28846(14) 0.66838(14) 0.3083(3) 0.0211(9) Uani 1 1 d .
N2 N 0.38146(14) 0.70978(14) 0.2877(3) 0.0198(8) Uani 1 1 d .
F2 F 0.38726(15) 0.79332(12) 0.5557(3) 0.0505(10) Uani 1 1 d .
N4 N 0.38508(15) 0.74109(14) 0.3690(3) 0.0238(9) Uani 1 1 d .
N3 N 0.33907(14) 0.57696(14) 0.3710(3) 0.0208(8) Uani 1 1 d .
C9 C 0.42436(17) 0.61257(16) 0.3370(3) 0.0176(9) Uani 1 1 d .
N5 N 0.37600(14) 0.54645(14) 0.3912(3) 0.0208(8) Uani 1 1 d .
C1 C 0.29903(18) 0.55361(18) 0.3914(4) 0.0262(11) Uani 1 1 d .
H1 H 0.2684 0.5663 0.3842 0.031 Uiso 1 1 calc R
C15 C 0.37707(17) 0.72006(18) 0.4673(4) 0.0226(10) Uani 1 1 d .
C6 C 0.50839(18) 0.55536(18) 0.3527(4) 0.0256(11) Uani 1 1 d .
H6 H 0.5361 0.5370 0.3570 0.031 Uiso 1 1 calc R
C10 C 0.36551(16) 0.67085(17) 0.4665(3) 0.0181(9) Uani 1 1 d .
C5 C 0.46406(18) 0.53722(16) 0.3793(4) 0.0232(10) Uani 1 1 d .
C19 C 0.31768(18) 0.62006(17) 0.1091(3) 0.0212(10) Uani 1 1 d .
C8 C 0.46926(18) 0.63105(17) 0.3115(3) 0.0203(10) Uani 1 1 d .
H8 H 0.4722 0.6626 0.2892 0.024 Uiso 1 1 calc R
C17 C 0.4012(2) 0.7818(2) 0.2290(4) 0.0330(12) Uani 1 1 d .
H17 H 0.4092 0.8064 0.1836 0.040 Uiso 1 1 calc R
C2 C 0.3090(2) 0.5074(2) 0.4250(4) 0.0326(13) Uani 1 1 d .
H2 H 0.2871 0.4838 0.4438 0.039 Uiso 1 1 calc R
C18 C 0.39150(18) 0.73491(18) 0.2034(4) 0.0240(11) Uani 1 1 d .
H18 H 0.3919 0.7226 0.1366 0.029 Uiso 1 1 calc R
C7 C 0.50926(18) 0.60245(18) 0.3194(3) 0.0216(10) Uani 1 1 d .
C27 C 0.2627(2) 0.6953(2) 0.3883(4) 0.0354(13) Uani 1 1 d .
H27A H 0.2778 0.7261 0.4010 0.043 Uiso 1 1 calc R
H27B H 0.2613 0.6774 0.4525 0.043 Uiso 1 1 calc R
C26 C 0.2128(2) 0.7017(2) 0.3423(4) 0.0336(13) Uani 1 1 d .
H26B H 0.1895 0.6819 0.3782 0.040 Uiso 1 1 calc R
H26A H 0.2027 0.7349 0.3460 0.040 Uiso 1 1 calc R
C11 C 0.35864(16) 0.64909(18) 0.5623(4) 0.0206(10) Uani 1 1 d .
H11 H 0.3517 0.6165 0.5661 0.025 Uiso 1 1 calc R
C12 C 0.36224(17) 0.6761(2) 0.6525(3) 0.0251(11) Uani 1 1 d .
C14 C 0.3785(2) 0.74570(19) 0.5585(4) 0.0289(12) Uani 1 1 d .
C3 C 0.3584(2) 0.50384(19) 0.4248(4) 0.0310(12) Uani 1 1 d .
H3 H 0.3763 0.4772 0.4442 0.037 Uiso 1 1 calc R
C13 C 0.37147(19) 0.7244(2) 0.6532(4) 0.0309(12) Uani 1 1 d .
H13 H 0.3729 0.7417 0.7145 0.037 Uiso 1 1 calc R
C16 C 0.3968(2) 0.78517(18) 0.3343(4) 0.0311(12) Uani 1 1 d .
H16 H 0.4010 0.8126 0.3742 0.037 Uiso 1 1 calc R
C24 C 0.27269(18) 0.64199(18) 0.1295(4) 0.0236(10) Uani 1 1 d .
C25 C 0.26203(18) 0.66552(17) 0.2270(4) 0.0236(10) Uani 1 1 d .
C4 C 0.42294(17) 0.56415(16) 0.3711(3) 0.0199(10) Uani 1 1 d .
C23 C 0.23600(19) 0.6408(2) 0.0537(4) 0.0298(12) Uani 1 1 d .
23 H 0.2066 0.6552 0.0672 0.036 Uiso 1 1 calc R
C20 C 0.3230(2) 0.59668(19) 0.0118(4) 0.0279(11) Uani 1 1 d .
20 H 0.3517 0.5813 -0.0033 0.034 Uiso 1 1 calc R
C22 C 0.2435(2) 0.6184(2) -0.0394(4) 0.0405(15) Uani 1 1 d .
22 H 0.2193 0.6182 -0.0890 0.049 Uiso 1 1 calc R
C21 C 0.2870(2) 0.5961(2) -0.0599(4) 0.0353(13) Uani 1 1 d .
21 H 0.2917 0.5807 -0.1229 0.042 Uiso 1 1 calc R
O1W O 0.5000 0.7500 0.5590(12) 0.218(8) Uiso 1 2 d S

loop_
_atom_site_aniso_label
_atom_site_aniso_U_11
_atom_site_aniso_U_22
_atom_site_aniso_U_33
_atom_site_aniso_U_23
_atom_site_aniso_U_13
_atom_site_aniso_U_12
Ir01 0.01909(11) 0.01401(11) 0.01383(11) -0.00014(6) -0.00026(7) 0.00080(7)
F4 0.0210(15) 0.0372(18) 0.0318(16) 0.0016(13) 0.0002(12) -0.0022(13)
F3 0.0388(19) 0.0160(15) 0.058(2) 0.0099(14) -0.0092(16) 0.0036(13)
O1 0.030(2) 0.0264(19) 0.0181(16) -0.0047(14) -0.0019(14) 0.0030(15)
F1 0.0338(18) 0.059(2) 0.0161(15) 0.0039(14) 0.0007(12) -0.0063(15)
O2 0.0218(19) 0.048(2) 0.031(2) -0.0008(17) -0.0041(16) 0.0102(17)
N1 0.021(2) 0.021(2) 0.021(2) -0.0004(16) 0.0004(16) 0.0046(17)
N2 0.025(2) 0.017(2) 0.0169(19) -0.0007(16) 0.0015(16) 0.0034(16)
F2 0.083(3) 0.0302(19) 0.0382(19) -0.0162(15) 0.0103(18) -0.0226(19)
N4 0.035(2) 0.017(2) 0.019(2) -0.0036(16) 0.0006(18) -0.0042(18)
N3 0.025(2) 0.016(2) 0.022(2) 0.0000(16) -0.0007(17) -0.0007(16)
C9 0.026(3) 0.014(2) 0.013(2) -0.0026(17) -0.0019(18) 0.0021(18)
N5 0.022(2) 0.018(2) 0.022(2) 0.0015(16) -0.0010(16) -0.0034(16)
C1 0.021(3) 0.028(3) 0.030(3) 0.000(2) -0.001(2) -0.008(2)
C15 0.023(3) 0.026(3) 0.019(2) -0.001(2) 0.0032(19) -0.001(2)
C6 0.025(3) 0.024(3) 0.028(3) -0.004(2) -0.004(2) 0.007(2)
C10 0.015(2) 0.021(2) 0.019(2) -0.0003(19) 0.0002(18) 0.0011(18)
C5 0.032(3) 0.013(2) 0.024(2) 0.0003(19) -0.009(2) 0.003(2)
C19 0.030(3) 0.018(2) 0.015(2) 0.0008(18) 0.000(2) -0.008(2)
C8 0.028(3) 0.017(2) 0.015(2) 0.0009(18) 0.0004(19) -0.001(2)
C17 0.042(3) 0.027(3) 0.031(3) 0.008(2) 0.003(2) -0.008(2)
C2 0.035(3) 0.027(3) 0.036(3) 0.006(2) 0.000(2) -0.010(2)
C18 0.029(3) 0.022(3) 0.021(2) 0.0059(19) 0.002(2) 0.003(2)
C7 0.023(3) 0.026(3) 0.016(2) -0.0031(19) -0.0040(19) -0.002(2)
C27 0.033(3) 0.046(3) 0.027(3) -0.011(2) 0.000(2) 0.017(3)
C26 0.028(3) 0.045(3) 0.028(3) -0.004(2) 0.004(2) 0.008(3)
C11 0.016(2) 0.029(3) 0.017(2) 0.0016(19) -0.0008(18) -0.001(2)
C12 0.019(2) 0.043(3) 0.013(2) 0.005(2) -0.0013(18) 0.000(2)
C14 0.034(3) 0.026(3) 0.027(3) -0.007(2) 0.004(2) -0.011(2)
C3 0.044(3) 0.021(3) 0.028(3) 0.007(2) -0.003(2) -0.005(2)
C13 0.028(3) 0.044(3) 0.021(3) -0.011(2) 0.002(2) -0.011(2)
C16 0.043(3) 0.016(3) 0.034(3) 0.001(2) -0.001(2) -0.006(2)
C24 0.026(3) 0.025(3) 0.019(2) 0.005(2) -0.003(2) -0.007(2)
C25 0.023(3) 0.021(3) 0.027(3) 0.004(2) -0.001(2) -0.002(2)
C4 0.024(2) 0.019(2) 0.017(2) -0.0016(18) -0.0009(19) -0.0020(19)
C23 0.025(3) 0.039(3) 0.025(3) 0.003(2) -0.004(2) -0.006(2)
C20 0.034(3) 0.028(3) 0.022(2) -0.005(2) -0.002(2) -0.002(2)
C22 0.041(4) 0.052(4) 0.028(3) -0.001(3) -0.017(3) -0.013(3)
C21 0.045(4) 0.039(3) 0.022(3) -0.006(2) -0.004(2) -0.011(3)

loop_
_atom_type_symbol
_atom_type_description
_atom_type_scat_dispersion_real
_atom_type_scat_dispersion_imag
_atom_type_scat_source
C C 0.0033 0.0016 'International Tables Vol C Tables 4.2.6.8 and 6.1.1.4'
H H 0.0000 0.0000 'International Tables Vol C Tables 4.2.6.8 and 6.1.1.4'
N N 0.0061 0.0033 'International Tables Vol C Tables 4.2.6.8 and 6.1.1.4'
O O 0.0106 0.0060 'International Tables Vol C Tables 4.2.6.8 and 6.1.1.4'
F F 0.0171 0.0103 'International Tables Vol C Tables 4.2.6.8 and 6.1.1.4'
Ir Ir -1.4442 7.9887 'International Tables Vol C Tables 4.2.6.8 and 6.1.1.4'

loop_
_geom_angle_atom_site_label_1
_geom_angle_atom_site_label_2
_geom_angle_atom_site_label_3
_geom_angle
C10 Ir01 C9 90.63(17)
C10 Ir01 N3 96.10(17)
C9 Ir01 N3 80.81(17)
C10 Ir01 N2 80.42(17)
C9 Ir01 N2 97.47(17)
N3 Ir01 N2 176.13(15)
C10 Ir01 N1 92.67(17)
C9 Ir01 N1 174.41(17)
N3 Ir01 N1 94.36(16)
N2 Ir01 N1 87.52(15)
C10 Ir01 O1 175.35(17)
C9 Ir01 O1 89.47(15)
N3 Ir01 O1 88.50(15)
N2 Ir01 O1 94.96(14)
N1 Ir01 O1 87.61(14)
C19 O1 Ir01 127.7(3)
C25 O2 C26 106.7(4)
C25 N1 C27 109.1(4)
C25 N1 Ir01 126.8(3)
C27 N1 Ir01 124.0(3)
C18 N2 N4 106.2(4)
C18 N2 Ir01 138.3(3)
N4 N2 Ir01 115.3(3)
C16 N4 N2 110.1(4)
C16 N4 C15 135.5(4)
N2 N4 C15 114.4(4)
C1 N3 N5 107.1(4)
C1 N3 Ir01 138.2(4)
N5 N3 Ir01 114.7(3)
C8 C9 C4 116.7(4)
C8 C9 Ir01 129.5(4)
C4 C9 Ir01 113.7(3)
C3 N5 N3 109.6(4)
C3 N5 C4 134.0(4)
N3 N5 C4 116.4(4)
N3 C1 C2 110.5(5)
N3 C1 H1 124.7
C2 C1 H1 124.7
C14 C15 C10 121.2(4)
C14 C15 N4 123.2(5)
C10 C15 N4 115.6(4)
C5 C6 C7 116.2(5)
C5 C6 H6 121.9
C7 C6 H6 121.9
C11 C10 C15 116.6(4)
C11 C10 Ir01 129.5(4)
C15 C10 Ir01 113.8(3)
F3 C5 C4 119.5(4)
F3 C5 C6 118.6(4)
C4 C5 C6 121.9(4)
O1 C19 C24 126.8(4)
O1 C19 C20 116.3(5)
C24 C19 C20 116.9(4)
C7 C8 C9 119.8(4)
C7 C8 H8 120.1
C9 C8 H8 120.1
C16 C17 C18 106.6(5)
C16 C17 H17 126.7
C18 C17 H17 126.7
C3 C2 C1 105.5(5)
C3 C2 H2 127.3
C1 C2 H2 127.3
N2 C18 C17 110.3(4)
N2 C18 H18 124.9
C17 C18 H18 124.9
F4 C7 C8 118.8(4)
F4 C7 C6 117.1(4)
C8 C7 C6 124.1(5)
N1 C27 C26 103.4(4)
N1 C27 H27A 111.1
C26 C27 H27A 111.1
N1 C27 H27B 111.1
C26 C27 H27B 111.1
H27A C27 H27B 109.0
O2 C26 C27 104.1(4)
O2 C26 H26B 110.9
C27 C26 H26B 110.9
O2 C26 H26A 110.9
C27 C26 H26A 110.9
H26B C26 H26A 109.0
C12 C11 C10 119.9(5)
C12 C11 H11 120.0
C10 C11 H11 120.0
F1 C12 C13 118.3(4)
F1 C12 C11 118.2(5)
C13 C12 C11 123.5(5)
F2 C14 C13 118.4(4)
F2 C14 C15 119.4(4)
C13 C14 C15 122.2(5)
N5 C3 C2 107.4(5)
N5 C3 H3 126.3
C2 C3 H3 126.3
C12 C13 C14 116.4(5)
C12 C13 H13 121.8
C14 C13 H13 121.8
N4 C16 C17 106.9(5)
N4 C16 H16 126.6
C17 C16 H16 126.6
C23 C24 C19 119.9(5)
C23 C24 C25 117.6(5)
C19 C24 C25 122.5(4)
N1 C25 O2 115.5(4)
N1 C25 C24 128.3(5)
O2 C25 C24 116.2(4)
C5 C4 C9 121.3(4)
C5 C4 N5 124.3(4)
C9 C4 N5 114.3(4)
C22 C23 C24 120.6(5)
C22 C23 23 119.7
C24 C23 23 119.7
C21 C20 C19 122.0(5)
C21 C20 20 119.0
C19 C20 20 119.0
C23 C22 C21 120.2(5)
C23 C22 22 119.9
C21 C22 22 119.9
C20 C21 C22 120.4(5)
C20 C21 21 119.8
C22 C21 21 119.8

loop_
_geom_bond_atom_site_label_1
_geom_bond_atom_site_label_2
_geom_bond_distance
_geom_bond_site_symmetry_2
Ir01 C10 1.997(5) .
Ir01 C9 2.015(5) .
Ir01 N3 2.019(4) .
Ir01 N2 2.017(4) .
Ir01 N1 2.104(4) .
Ir01 O1 2.111(3) .
F4 C7 1.359(6) .
F3 C5 1.357(5) .
O1 C19 1.305(6) .
F1 C12 1.357(5) .
O2 C25 1.356(6) .
O2 C26 1.463(6) .
N1 C25 1.286(6) .
N1 C27 1.466(6) .
N2 C18 1.326(6) .
N2 N4 1.370(5) .
F2 C14 1.351(6) .
N4 C16 1.348(6) .
N4 C15 1.418(6) .
N3 C1 1.319(6) .
N3 N5 1.361(5) .
C9 C8 1.394(7) .
C9 C4 1.421(6) .
N5 C3 1.357(6) .
N5 C4 1.423(6) .
C1 C2 1.388(7) .
C1 H1 0.9300 .
C15 C14 1.379(7) .
C15 C10 1.410(7) .
C6 C5 1.379(7) .
C6 C7 1.382(7) .
C6 H6 0.9300 .
C10 C11 1.393(6) .
C5 C4 1.375(7) .
C19 C24 1.420(7) .
C19 C20 1.425(7) .
C8 C7 1.375(7) .
C8 H8 0.9300 .
C17 C16 1.371(7) .
C17 C18 1.376(7) .
C17 H17 0.9300 .
C2 C3 1.379(8) .
C2 H2 0.9300 .
C18 H18 0.9300 .
C27 C26 1.523(7) .
C27 H27A 0.9700 .
C27 H27B 0.9700 .
C26 H26B 0.9700 .
C26 H26A 0.9700 .
C11 C12 1.392(7) .
C11 H11 0.9300 .
C12 C13 1.369(8) .
C14 C13 1.376(7) .
C3 H3 0.9300 .
C13 H13 0.9300 .
C16 H16 0.9300 .
C24 C23 1.417(7) .
C24 C25 1.452(7) .
C23 C22 1.372(8) .
C23 23 0.9300 .
C20 C21 1.365(7) .
C20 20 0.9300 .
C22 C21 1.391(9) .
C22 22 0.9300 .
C21 21 0.9300 .
O1W O1W 1.71(3) 10_577
